data_7242498
loop_
_publ_author_name
'Wang, Hui-Sheng'
'Zhang, Ke'
'Wang, Jia'
'Hu, Zhaobo'
'Song, You'
'Zhang, Zaichao'
'Pan, Zhi-Quan'

_publ_section_title
;
 Regulating the distortion degree of the square antiprism coordination
 geometry in Dy--Na single ion magnets
;
_journal_issue 17
_journal_name_full CrystEngComm
_journal_page_first 3175
_journal_page_last 3184
_journal_paper_doi 10.1039/D1CE00146A
_journal_volume 23
_journal_year 2021
_chemical_formula_sum 'C46 H44 Dy N5 Na2 O13'
_chemical_formula_weight 1083.34
_space_group_crystal_system monoclinic
_space_group_IT_number 14
_space_group_name_Hall '-P 2ybc'
_space_group_name_H-M_alt 'P 1 21/c 1'
_atom_sites_solution_hydrogens geom
_audit_creation_method SHELXL-2014/7
_audit_update_record
;
2020-12-31 deposited with the CCDC.	2021-03-22 downloaded from the CCDC.
;
_cell_angle_alpha 90
_cell_angle_beta 111.4410(10)
_cell_angle_gamma 90
_cell_formula_units_Z 4
_cell_length_a 10.9971(4)
_cell_length_b 29.7015(10)
_cell_length_c 14.6760(4)
_cell_measurement_reflns_used 6417
_cell_measurement_temperature 173(2)
_cell_measurement_theta_max 25.33
_cell_measurement_theta_min 2.74
_cell_volume 4461.9(3)
_computing_cell_refinement 'Bruker SMART'
_computing_data_collection 'Bruker SMART'
_computing_data_reduction 'Bruker SAINT'
_computing_molecular_graphics 'Bruker SHELXTL'
_computing_publication_material 'Bruker SHELXTL'
_computing_structure_refinement 'SHELXL-2014/7 (Sheldrick, 2014)'
_computing_structure_solution 'SHELXS-97 (Sheldrick, 1990)'
_diffrn_ambient_temperature 173(2)
_diffrn_measured_fraction_theta_full 0.994
_diffrn_measured_fraction_theta_max 0.994
_diffrn_measurement_device_type 'PHOTON 100 CMOS detector'
_diffrn_measurement_method 'omega scan'
_diffrn_radiation_type MoK\a
_diffrn_radiation_wavelength 0.71073
_diffrn_reflns_av_R_equivalents 0.0570
_diffrn_reflns_av_unetI/netI 0.0529
_diffrn_reflns_Laue_measured_fraction_full 0.994
_diffrn_reflns_Laue_measured_fraction_max 0.994
_diffrn_reflns_limit_h_max 13
_diffrn_reflns_limit_h_min -13
_diffrn_reflns_limit_k_max 35
_diffrn_reflns_limit_k_min -35
_diffrn_reflns_limit_l_max 17
_diffrn_reflns_limit_l_min -17
_diffrn_reflns_number 25671
_diffrn_reflns_point_group_measured_fraction_full 0.994
_diffrn_reflns_point_group_measured_fraction_max 0.994
_diffrn_reflns_theta_full 25.000
_diffrn_reflns_theta_max 25.000
_diffrn_reflns_theta_min 2.872
_diffrn_source 'fine-focus sealed tube'
_exptl_absorpt_coefficient_mu 1.767
_exptl_absorpt_correction_T_max 0.7452
_exptl_absorpt_correction_T_min 0.6115
_exptl_absorpt_correction_type multi-scan
_exptl_absorpt_process_details 'SADABS (Bruker, 2014)'
_exptl_crystal_colour yellow
_exptl_crystal_density_diffrn 1.613
_exptl_crystal_description block
_exptl_crystal_F_000 2188
_exptl_crystal_size_max 0.18
_exptl_crystal_size_mid 0.17
_exptl_crystal_size_min 0.14
_refine_diff_density_max 1.115
_refine_diff_density_min -0.794
_refine_diff_density_rms 0.099
_refine_ls_extinction_method none
_refine_ls_goodness_of_fit_ref 1.024
_refine_ls_hydrogen_treatment constr
_refine_ls_matrix_type full
_refine_ls_number_parameters 612
_refine_ls_number_reflns 7813
_refine_ls_number_restraints 12
_refine_ls_restrained_S_all 1.025
_refine_ls_R_factor_all 0.0553
_refine_ls_R_factor_gt 0.0349
_refine_ls_shift/su_max 0.001
_refine_ls_shift/su_mean 0.000
_refine_ls_structure_factor_coef Fsqd
_refine_ls_weighting_details 'w=1/[\s^2^(Fo^2^)+(0.0297P)^2^+3.6837P] where P=(Fo^2^+2Fc^2^)/3'
_refine_ls_weighting_scheme calc
_refine_ls_wR_factor_gt 0.0712
_refine_ls_wR_factor_ref 0.0765
_reflns_Friedel_coverage 0.000
_reflns_number_gt 6085
_reflns_number_total 7813
_reflns_threshold_expression 'I > 2\s(I)'
_cod_data_source_file d1ce00146a2.cif
_cod_data_source_block complex_2
_cod_depositor_comments 'Adding full bibliography for 7242497--7242498.cif.'
_cod_original_sg_symbol_H-M 'P 21/c'
_cod_database_code 7242498
_shelx_shelxl_version_number 2014/7
_shelx_space_group_comment
;
The symmetry employed for this shelxl refinement is uniquely defined
by the following loop, which should always be used as a source of
symmetry information in preference to the above space-group names.
They are only intended as comments.
;

loop_
_space_group_symop_operation_xyz
'x, y, z'
'-x, y+1/2, -z+1/2'
'-x, -y, -z'
'x, -y-1/2, z-1/2'

loop_
_atom_site_label
_atom_site_type_symbol
_atom_site_fract_x
_atom_site_fract_y
_atom_site_fract_z
_atom_site_U_iso_or_equiv
_atom_site_adp_type
_atom_site_occupancy
_atom_site_site_symmetry_order
_atom_site_calc_flag
_atom_site_refinement_flags_posn
_atom_site_refinement_flags_adp
_atom_site_refinement_flags_occupancy
_atom_site_disorder_assembly
_atom_site_disorder_group
C1 C 0.2897(4) 0.11000(14) 0.4963(3) 0.0221(10) Uani 1 1 d . . . . .
C2 C 0.4042(4) 0.10791(15) 0.5829(3) 0.0264(10) Uani 1 1 d . . . . .
C3 C 0.4108(5) 0.08179(16) 0.6618(3) 0.0338(12) Uani 1 1 d . . . . .
H3 H 0.4901 0.0800 0.7170 0.041 Uiso 1 1 calc R U . . .
C4 C 0.3017(5) 0.05803(17) 0.6610(4) 0.0384(13) Uani 1 1 d . . . . .
H4 H 0.3057 0.0406 0.7163 0.046 Uiso 1 1 calc R U . . .
C5 C 0.1888(5) 0.05964(15) 0.5807(3) 0.0339(12) Uani 1 1 d . . . . .
H5 H 0.1143 0.0437 0.5814 0.041 Uiso 1 1 calc R U . . .
C6 C 0.1803(5) 0.08470(15) 0.4962(3) 0.0268(10) Uani 1 1 d . . . . .
C7 C 0.0567(5) 0.08647(15) 0.4158(3) 0.0271(10) Uani 1 1 d . . . . .
H7 H -0.0162 0.0737 0.4265 0.033 Uiso 1 1 calc R U . . .
C8 C -0.0951(4) 0.10572(16) 0.2612(3) 0.0262(10) Uani 1 1 d . . . . .
C9 C -0.1906(5) 0.07352(19) 0.2519(4) 0.0394(13) Uani 1 1 d . . . . .
H9 H -0.1714 0.0479 0.2936 0.047 Uiso 1 1 calc R U . . .
C10 C -0.3136(5) 0.0791(2) 0.1813(4) 0.0513(16) Uani 1 1 d . . . . .
H10 H -0.3798 0.0575 0.1757 0.062 Uiso 1 1 calc R U . . .
C11 C -0.3416(5) 0.1153(2) 0.1190(4) 0.0554(17) Uani 1 1 d . . . . .
H11 H -0.4266 0.1183 0.0704 0.066 Uiso 1 1 calc R U . . .
C12 C -0.2473(5) 0.14776(18) 0.1261(4) 0.0410(13) Uani 1 1 d . . . . .
H12 H -0.2669 0.1726 0.0823 0.049 Uiso 1 1 calc R U . . .
C13 C -0.1230(4) 0.14319(16) 0.1988(3) 0.0280(11) Uani 1 1 d . . . . .
C14 C -0.0443(4) 0.21611(16) 0.1960(3) 0.0274(11) Uani 1 1 d . . . . .
H14 H -0.1338 0.2245 0.1745 0.033 Uiso 1 1 calc R U . . .
C15 C 0.1854(4) 0.24585(14) 0.2519(3) 0.0214(9) Uani 1 1 d . . . . .
C16 C 0.0484(4) 0.25229(15) 0.2071(3) 0.0236(10) Uani 1 1 d . . . . .
C17 C -0.0011(5) 0.29557(17) 0.1753(3) 0.0333(12) Uani 1 1 d . . . . .
H17 H -0.0929 0.2999 0.1469 0.040 Uiso 1 1 calc R U . . .
C18 C 0.0792(5) 0.33125(16) 0.1843(4) 0.0368(12) Uani 1 1 d . . . . .
H18 H 0.0434 0.3602 0.1626 0.044 Uiso 1 1 calc R U . . .
C19 C 0.2141(5) 0.32562(16) 0.2252(4) 0.0384(12) Uani 1 1 d . . . . .
H19 H 0.2704 0.3505 0.2296 0.046 Uiso 1 1 calc R U . . .
C20 C 0.2659(5) 0.28391(15) 0.2592(3) 0.0279(10) Uani 1 1 d . . . . .
C21 C 0.6309(5) 0.12871(18) 0.6494(3) 0.0392(12) Uani 1 1 d . . . . .
H21A H 0.6303 0.1367 0.7140 0.059 Uiso 1 1 calc R U . . .
H21B H 0.6934 0.1479 0.6341 0.059 Uiso 1 1 calc R U . . .
H21C H 0.6564 0.0971 0.6496 0.059 Uiso 1 1 calc R U . . .
C22 C 0.4880(6) 0.30940(19) 0.3113(6) 0.074(2) Uani 1 1 d . . . . .
H22A H 0.4748 0.3223 0.2469 0.111 Uiso 1 1 calc R U . . .
H22B H 0.5774 0.2979 0.3408 0.111 Uiso 1 1 calc R U . . .
H22C H 0.4736 0.3327 0.3536 0.111 Uiso 1 1 calc R U . . .
C23 C 0.5120(4) 0.11344(14) 0.3424(3) 0.0202(9) Uani 1 1 d . . . . .
C24 C 0.6325(4) 0.13612(15) 0.3872(3) 0.0211(9) Uani 1 1 d . . . . .
C25 C 0.7428(4) 0.11486(16) 0.4477(3) 0.0273(10) Uani 1 1 d . . . . .
H25 H 0.8220 0.1312 0.4763 0.033 Uiso 1 1 calc R U . . .
C26 C 0.7382(4) 0.06847(16) 0.4675(3) 0.0302(11) Uani 1 1 d . . . . .
H26 H 0.8144 0.0533 0.5090 0.036 Uiso 1 1 calc R U . . .
C27 C 0.6241(4) 0.04569(16) 0.4268(3) 0.0306(11) Uani 1 1 d . . . . .
H27 H 0.6218 0.0144 0.4400 0.037 Uiso 1 1 calc R U . . .
C28 C 0.5086(4) 0.06717(15) 0.3653(3) 0.0230(10) Uani 1 1 d . . . . .
C29 C 0.3932(4) 0.03985(15) 0.3265(3) 0.0262(10) Uani 1 1 d . . . . .
H29 H 0.4056 0.0082 0.3330 0.031 Uiso 1 1 calc R U . . .
C30 C 0.1713(4) 0.02150(14) 0.2494(3) 0.0257(10) Uani 1 1 d . . . . .
C31 C 0.1734(5) -0.01971(16) 0.2946(4) 0.0361(12) Uani 1 1 d . . . . .
H31 H 0.2471 -0.0279 0.3504 0.043 Uiso 1 1 calc R U . . .
C32 C 0.0690(6) -0.04865(17) 0.2586(4) 0.0447(14) Uani 1 1 d . . . . .
H32 H 0.0718 -0.0771 0.2891 0.054 Uiso 1 1 calc R U . . .
C33 C -0.0399(5) -0.03677(17) 0.1786(4) 0.0448(14) Uani 1 1 d . . . . .
H33 H -0.1114 -0.0570 0.1543 0.054 Uiso 1 1 calc R U . . .
C34 C -0.0450(5) 0.00440(16) 0.1340(4) 0.0364(12) Uani 1 1 d . . . . .
H34 H -0.1203 0.0127 0.0795 0.044 Uiso 1 1 calc R U . . .
C35 C 0.0606(4) 0.03382(14) 0.1690(3) 0.0231(10) Uani 1 1 d . . . . .
C36 C -0.0046(4) 0.08675(16) 0.0411(3) 0.0279(11) Uani 1 1 d . . . . .
H36 H -0.0548 0.0631 0.0013 0.033 Uiso 1 1 calc R U . . .
C37 C 0.0902(4) 0.16293(15) 0.0359(3) 0.0212(9) Uani 1 1 d . . . . .
C38 C -0.0090(4) 0.13056(16) -0.0038(3) 0.0252(10) Uani 1 1 d . . . . .
C39 C -0.1161(4) 0.14032(17) -0.0905(3) 0.0309(11) Uani 1 1 d . . . . .
H39 H -0.1810 0.1180 -0.1188 0.037 Uiso 1 1 calc R U . . .
C40 C -0.1270(4) 0.18142(17) -0.1337(3) 0.0319(11) Uani 1 1 d . . . . .
H40 H -0.2000 0.1878 -0.1915 0.038 Uiso 1 1 calc R U . . .
C41 C -0.0312(4) 0.21426(16) -0.0934(3) 0.0266(10) Uani 1 1 d . . . . .
H41 H -0.0406 0.2431 -0.1233 0.032 Uiso 1 1 calc R U . . .
C42 C 0.0760(4) 0.20530(15) -0.0114(3) 0.0227(10) Uani 1 1 d . . . . .
C43 C 0.7451(4) 0.20529(16) 0.3938(3) 0.0318(11) Uani 1 1 d . . . . .
H43A H 0.7864 0.2053 0.4654 0.048 Uiso 1 1 calc R U . . .
H43B H 0.7288 0.2364 0.3701 0.048 Uiso 1 1 calc R U . . .
H43C H 0.8032 0.1906 0.3658 0.048 Uiso 1 1 calc R U . . .
C44 C 0.1631(5) 0.27889(15) -0.0055(3) 0.0319(11) Uani 1 1 d . . . . .
H44A H 0.1570 0.2778 -0.0738 0.048 Uiso 1 1 calc R U . . .
H44B H 0.2396 0.2967 0.0331 0.048 Uiso 1 1 calc R U . . .
H44C H 0.0840 0.2928 -0.0023 0.048 Uiso 1 1 calc R U . . .
C45 C 0.3084(6) 0.1208(3) 0.9471(5) 0.071(2) Uani 1 1 d . . . . .
H45A H 0.3526 0.1496 0.9692 0.107 Uiso 1 1 calc R U . . .
H45B H 0.2157 0.1261 0.9089 0.107 Uiso 1 1 calc R U . . .
H45C H 0.3485 0.1053 0.9062 0.107 Uiso 1 1 calc R U . . .
C46 C 0.3823(9) 0.9803(3) 0.0950(7) 0.114(3) Uani 1 1 d . U . . .
H46A H 0.4641 0.9839 0.1514 0.170 Uiso 1 1 calc R U . . .
H46B H 0.3737 0.9489 0.0728 0.170 Uiso 1 1 calc R U . . .
H46C H 0.3084 0.9882 0.1140 0.170 Uiso 1 1 calc R U . . .
Dy1 Dy 0.19446(2) 0.13300(2) 0.26030(2) 0.01723(6) Uani 1 1 d . . . . .
N1 N 0.0354(3) 0.10366(12) 0.3310(3) 0.0244(8) Uani 1 1 d . . . . .
N2 N -0.0189(3) 0.17399(12) 0.2120(2) 0.0241(8) Uani 1 1 d . . . . .
N3 N 0.2744(3) 0.05358(11) 0.2836(2) 0.0217(8) Uani 1 1 d . . . . .
N4 N 0.0631(3) 0.07790(12) 0.1314(2) 0.0214(8) Uani 1 1 d . . . . .
N5 N 0.5672(4) 0.24913(13) 0.6014(3) 0.0308(9) Uani 1 1 d . . . . .
Na1 Na 0.43649(16) 0.19832(6) 0.42846(12) 0.0288(4) Uani 1 1 d . . . . .
Na2 Na 0.38949(18) 0.20264(6) 0.18016(13) 0.0303(4) Uani 1 1 d . . . . .
O1 O 0.2898(3) 0.13587(10) 0.42519(19) 0.0224(6) Uani 1 1 d . . . . .
O2 O 0.2420(3) 0.20744(9) 0.2866(2) 0.0230(7) Uani 1 1 d . . . . .
O3 O 0.5041(3) 0.13512(11) 0.5777(2) 0.0326(8) Uani 1 1 d . . . . .
O4 O 0.3975(3) 0.27329(11) 0.3003(3) 0.0383(9) Uani 1 1 d . . . . .
O5 O 0.4116(3) 0.13588(10) 0.28374(19) 0.0207(6) Uani 1 1 d . . . . .
O6 O 0.1974(3) 0.15480(10) 0.11238(19) 0.0252(7) Uani 1 1 d . . . . .
O7 O 0.6246(3) 0.18146(10) 0.3651(2) 0.0252(7) Uani 1 1 d . . . . .
O8 O 0.1758(3) 0.23424(10) 0.0330(2) 0.0269(7) Uani 1 1 d . . . . .
O9 O 0.4481(3) 0.25445(14) 0.5569(3) 0.0497(10) Uani 1 1 d . . . . .
O10 O 0.6332(3) 0.23062(12) 0.5589(3) 0.0405(9) Uani 1 1 d . . . . .
O11 O 0.6171(4) 0.26228(15) 0.6864(3) 0.0593(12) Uani 1 1 d . . . . .
O12 O 0.3201(5) 0.09457(19) 1.0269(4) 0.0863(16) Uani 1 1 d . . . . .
H12A H 0.2832 0.1074 1.0608 0.129 Uiso 1 1 calc R U . . .
O13 O 0.3835(12) 1.0090(4) 0.0176(8) 0.214(4) Uani 1 1 d . U . . .
H13 H 0.3533 1.0344 0.0236 0.321 Uiso 1 1 calc R U . . .

loop_
_atom_site_aniso_label
_atom_site_aniso_U_11
_atom_site_aniso_U_22
_atom_site_aniso_U_33
_atom_site_aniso_U_23
_atom_site_aniso_U_13
_atom_site_aniso_U_12
C1 0.033(3) 0.015(2) 0.019(2) 0.0007(17) 0.0111(19) 0.0038(19)
C2 0.032(3) 0.020(2) 0.026(2) -0.0012(19) 0.008(2) 0.005(2)
C3 0.046(3) 0.024(3) 0.028(3) 0.006(2) 0.009(2) 0.011(2)
C4 0.053(3) 0.032(3) 0.032(3) 0.011(2) 0.018(3) 0.009(3)
C5 0.049(3) 0.020(2) 0.042(3) 0.003(2) 0.028(3) 0.001(2)
C6 0.034(3) 0.019(2) 0.031(2) -0.0009(19) 0.016(2) 0.002(2)
C7 0.031(3) 0.020(2) 0.035(3) -0.003(2) 0.018(2) -0.004(2)
C8 0.014(2) 0.036(3) 0.031(2) -0.010(2) 0.0104(19) -0.005(2)
C9 0.032(3) 0.051(3) 0.041(3) -0.015(3) 0.020(2) -0.016(3)
C10 0.027(3) 0.064(4) 0.063(4) -0.023(3) 0.016(3) -0.022(3)
C11 0.027(3) 0.075(5) 0.052(4) -0.016(3) 0.000(3) -0.009(3)
C12 0.028(3) 0.045(3) 0.043(3) -0.008(2) 0.004(2) 0.000(2)
C13 0.016(2) 0.035(3) 0.030(2) -0.013(2) 0.0042(19) 0.0015(19)
C14 0.023(2) 0.036(3) 0.021(2) -0.001(2) 0.0057(19) 0.010(2)
C15 0.028(2) 0.021(2) 0.017(2) -0.0018(18) 0.0099(18) 0.004(2)
C16 0.028(2) 0.025(2) 0.016(2) -0.0004(18) 0.0064(19) 0.008(2)
C17 0.036(3) 0.039(3) 0.023(2) 0.008(2) 0.009(2) 0.014(2)
C18 0.047(3) 0.023(3) 0.047(3) 0.013(2) 0.024(3) 0.018(2)
C19 0.049(3) 0.020(3) 0.056(3) 0.008(2) 0.031(3) 0.006(2)
C20 0.034(3) 0.016(2) 0.038(3) 0.0024(19) 0.017(2) 0.006(2)
C21 0.029(3) 0.048(3) 0.030(3) 0.002(2) -0.002(2) 0.010(2)
C22 0.040(4) 0.026(3) 0.160(7) 0.006(4) 0.040(4) -0.006(3)
C23 0.020(2) 0.021(2) 0.020(2) 0.0027(17) 0.0081(18) 0.0044(18)
C24 0.021(2) 0.024(2) 0.019(2) 0.0029(19) 0.0081(17) 0.0023(19)
C25 0.020(2) 0.033(3) 0.026(2) 0.001(2) 0.0058(19) 0.003(2)
C26 0.020(2) 0.038(3) 0.031(3) 0.011(2) 0.008(2) 0.011(2)
C27 0.032(3) 0.028(3) 0.034(3) 0.010(2) 0.014(2) 0.009(2)
C28 0.021(2) 0.024(2) 0.026(2) -0.0001(18) 0.0101(19) 0.0035(19)
C29 0.030(3) 0.018(2) 0.030(2) 0.0045(19) 0.011(2) 0.004(2)
C30 0.033(3) 0.019(2) 0.030(2) -0.0032(19) 0.018(2) -0.004(2)
C31 0.036(3) 0.027(3) 0.045(3) 0.006(2) 0.014(2) -0.004(2)
C32 0.056(4) 0.020(3) 0.062(4) 0.007(2) 0.025(3) -0.010(2)
C33 0.045(3) 0.027(3) 0.059(4) -0.003(3) 0.013(3) -0.020(2)
C34 0.035(3) 0.028(3) 0.041(3) -0.005(2) 0.007(2) -0.011(2)
C35 0.025(2) 0.019(2) 0.027(2) -0.0032(18) 0.0111(19) -0.0035(19)
C36 0.027(2) 0.030(3) 0.022(2) -0.0065(19) 0.003(2) -0.007(2)
C37 0.019(2) 0.028(2) 0.016(2) -0.0020(18) 0.0068(18) 0.0001(18)
C38 0.027(2) 0.027(2) 0.019(2) -0.004(2) 0.0049(18) -0.002(2)
C39 0.026(2) 0.039(3) 0.022(2) -0.004(2) 0.0017(19) -0.003(2)
C40 0.025(3) 0.042(3) 0.022(2) -0.001(2) 0.001(2) 0.002(2)
C41 0.033(3) 0.026(3) 0.024(2) 0.0056(19) 0.014(2) 0.008(2)
C42 0.020(2) 0.029(3) 0.018(2) 0.0000(18) 0.0061(18) 0.0019(19)
C43 0.022(2) 0.034(3) 0.034(3) -0.001(2) 0.004(2) -0.011(2)
C44 0.042(3) 0.022(3) 0.033(3) 0.004(2) 0.016(2) 0.001(2)
C45 0.053(4) 0.105(6) 0.055(4) -0.009(4) 0.018(3) -0.023(4)
C46 0.117(4) 0.113(4) 0.110(4) 0.008(2) 0.041(2) -0.006(2)
Dy1 0.01617(10) 0.01585(10) 0.01781(10) -0.00056(9) 0.00400(7) -0.00075(9)
N1 0.0214(19) 0.024(2) 0.029(2) -0.0062(17) 0.0106(16) -0.0052(16)
N2 0.0203(19) 0.027(2) 0.0220(19) -0.0031(16) 0.0042(16) 0.0024(16)
N3 0.026(2) 0.0164(19) 0.0257(19) -0.0003(15) 0.0126(16) 0.0003(15)
N4 0.022(2) 0.0188(19) 0.024(2) -0.0013(15) 0.0100(16) -0.0005(15)
N5 0.031(2) 0.029(2) 0.033(2) -0.0078(18) 0.0125(19) -0.0067(18)
Na1 0.0219(9) 0.0312(10) 0.0286(9) -0.0073(8) 0.0037(8) -0.0023(8)
Na2 0.0330(10) 0.0289(10) 0.0321(10) 0.0029(8) 0.0156(8) -0.0021(8)
O1 0.0250(16) 0.0227(16) 0.0177(14) -0.0008(13) 0.0056(12) -0.0038(14)
O2 0.0207(16) 0.0169(16) 0.0261(16) 0.0023(12) 0.0023(13) 0.0016(12)
O3 0.0262(17) 0.0358(19) 0.0255(16) 0.0036(15) -0.0027(13) -0.0029(16)
O4 0.0305(19) 0.0208(18) 0.064(2) 0.0040(16) 0.0180(17) -0.0027(15)
O5 0.0151(14) 0.0233(16) 0.0224(14) 0.0038(13) 0.0052(12) 0.0022(13)
O6 0.0226(16) 0.0301(17) 0.0169(15) 0.0039(13) 0.0003(13) -0.0051(14)
O7 0.0192(16) 0.0227(17) 0.0304(17) 0.0021(13) 0.0051(13) -0.0034(13)
O8 0.0292(17) 0.0252(17) 0.0265(16) 0.0047(13) 0.0103(14) -0.0039(14)
O9 0.024(2) 0.069(3) 0.053(2) -0.019(2) 0.0094(17) 0.0085(18)
O10 0.0262(19) 0.048(2) 0.051(2) -0.0166(18) 0.0172(17) -0.0017(16)
O11 0.060(3) 0.084(3) 0.030(2) -0.024(2) 0.0118(19) -0.019(2)
O12 0.070(4) 0.108(5) 0.090(4) -0.012(3) 0.040(3) 0.022(3)
O13 0.213(5) 0.211(5) 0.212(5) -0.006(4) 0.072(4) 0.003(4)

loop_
_atom_type_symbol
_atom_type_description
_atom_type_scat_dispersion_real
_atom_type_scat_dispersion_imag
_atom_type_scat_source
C C 0.0033 0.0016 'International Tables Vol C Tables 4.2.6.8 and 6.1.1.4'
H H 0.0000 0.0000 'International Tables Vol C Tables 4.2.6.8 and 6.1.1.4'
N N 0.0061 0.0033 'International Tables Vol C Tables 4.2.6.8 and 6.1.1.4'
O O 0.0106 0.0060 'International Tables Vol C Tables 4.2.6.8 and 6.1.1.4'
Na Na 0.0362 0.0249 'International Tables Vol C Tables 4.2.6.8 and 6.1.1.4'
Dy Dy -0.1892 4.4098 'International Tables Vol C Tables 4.2.6.8 and 6.1.1.4'

loop_
_geom_angle_atom_site_label_1
_geom_angle_atom_site_label_2
_geom_angle_atom_site_label_3
_geom_angle
_geom_angle_site_symmetry_1
_geom_angle_site_symmetry_3
_geom_angle_publ_flag
O1 C1 C6 124.3(4) . . ?
O1 C1 C2 118.8(4) . . ?
C6 C1 C2 116.8(4) . . ?
C3 C2 O3 125.2(4) . . ?
C3 C2 C1 122.2(4) . . ?
O3 C2 C1 112.6(4) . . ?
C2 C3 C4 120.1(5) . . ?
C2 C3 H3 120.0 . . ?
C4 C3 H3 120.0 . . ?
C5 C4 C3 120.0(5) . . ?
C5 C4 H4 120.0 . . ?
C3 C4 H4 120.0 . . ?
C4 C5 C6 121.4(5) . . ?
C4 C5 H5 119.3 . . ?
C6 C5 H5 119.3 . . ?
C1 C6 C5 119.4(4) . . ?
C1 C6 C7 121.9(4) . . ?
C5 C6 C7 118.4(4) . . ?
N1 C7 C6 126.3(4) . . ?
N1 C7 H7 116.8 . . ?
C6 C7 H7 116.8 . . ?
C9 C8 C13 120.3(4) . . ?
C9 C8 N1 124.5(5) . . ?
C13 C8 N1 115.2(4) . . ?
C10 C9 C8 119.3(5) . . ?
C10 C9 H9 120.3 . . ?
C8 C9 H9 120.3 . . ?
C11 C10 C9 120.9(5) . . ?
C11 C10 H10 119.6 . . ?
C9 C10 H10 119.6 . . ?
C10 C11 C12 120.9(5) . . ?
C10 C11 H11 119.5 . . ?
C12 C11 H11 119.5 . . ?
C11 C12 C13 118.9(5) . . ?
C11 C12 H12 120.6 . . ?
C13 C12 H12 120.6 . . ?
C12 C13 C8 119.7(4) . . ?
C12 C13 N2 123.7(4) . . ?
C8 C13 N2 116.6(4) . . ?
N2 C14 C16 127.2(4) . . ?
N2 C14 H14 116.4 . . ?
C16 C14 H14 116.4 . . ?
O2 C15 C20 118.1(4) . . ?
O2 C15 C16 124.8(4) . . ?
C20 C15 C16 117.1(4) . . ?
O2 C15 Na2 57.9(2) . . ?
C20 C15 Na2 81.1(3) . . ?
C16 C15 Na2 132.8(3) . . ?
C17 C16 C15 119.6(4) . . ?
C17 C16 C14 118.0(4) . . ?
C15 C16 C14 122.4(4) . . ?
C18 C17 C16 121.5(5) . . ?
C18 C17 H17 119.2 . . ?
C16 C17 H17 119.2 . . ?
C17 C18 C19 120.1(4) . . ?
C17 C18 H18 119.9 . . ?
C19 C18 H18 119.9 . . ?
C20 C19 C18 119.9(5) . . ?
C20 C19 H19 120.1 . . ?
C18 C19 H19 120.1 . . ?
C19 C20 O4 126.1(4) . . ?
C19 C20 C15 121.8(4) . . ?
O4 C20 C15 112.1(4) . . ?
O3 C21 H21A 109.5 . . ?
O3 C21 H21B 109.5 . . ?
H21A C21 H21B 109.5 . . ?
O3 C21 H21C 109.5 . . ?
H21A C21 H21C 109.5 . . ?
H21B C21 H21C 109.5 . . ?
O4 C22 H22A 109.5 . . ?
O4 C22 H22B 109.5 . . ?
H22A C22 H22B 109.5 . . ?
O4 C22 H22C 109.5 . . ?
H22A C22 H22C 109.5 . . ?
H22B C22 H22C 109.5 . . ?
O5 C23 C24 119.0(4) . . ?
O5 C23 C28 124.1(4) . . ?
C24 C23 C28 116.9(4) . . ?
O5 C23 Na1 64.0(2) . . ?
C24 C23 Na1 76.5(2) . . ?
C28 C23 Na1 131.6(3) . . ?
C25 C24 O7 124.6(4) . . ?
C25 C24 C23 122.6(4) . . ?
O7 C24 C23 112.8(3) . . ?
C25 C24 Na1 132.1(3) . . ?
O7 C24 Na1 57.9(2) . . ?
C23 C24 Na1 76.8(2) . . ?
C24 C25 C26 119.6(4) . . ?
C24 C25 H25 120.2 . . ?
C26 C25 H25 120.2 . . ?
C27 C26 C25 119.5(4) . . ?
C27 C26 H26 120.2 . . ?
C25 C26 H26 120.2 . . ?
C26 C27 C28 121.8(4) . . ?
C26 C27 H27 119.1 . . ?
C28 C27 H27 119.1 . . ?
C27 C28 C23 119.5(4) . . ?
C27 C28 C29 117.1(4) . . ?
C23 C28 C29 123.3(4) . . ?
N3 C29 C28 127.2(4) . . ?
N3 C29 H29 116.4 . . ?
C28 C29 H29 116.4 . . ?
C31 C30 C35 119.4(4) . . ?
C31 C30 N3 123.3(4) . . ?
C35 C30 N3 117.2(4) . . ?
C32 C31 C30 120.1(5) . . ?
C32 C31 H31 120.0 . . ?
C30 C31 H31 120.0 . . ?
C31 C32 C33 120.6(5) . . ?
C31 C32 H32 119.7 . . ?
C33 C32 H32 119.7 . . ?
C34 C33 C32 120.1(5) . . ?
C34 C33 H33 119.9 . . ?
C32 C33 H33 119.9 . . ?
C33 C34 C35 119.9(5) . . ?
C33 C34 H34 120.1 . . ?
C35 C34 H34 120.1 . . ?
C34 C35 C30 119.9(4) . . ?
C34 C35 N4 124.4(4) . . ?
C30 C35 N4 115.7(4) . . ?
N4 C36 C38 124.1(4) . . ?
N4 C36 H36 117.9 . . ?
C38 C36 H36 117.9 . . ?
O6 C37 C38 122.8(4) . . ?
O6 C37 C42 118.9(4) . . ?
C38 C37 C42 118.3(4) . . ?
C37 C38 C39 119.8(4) . . ?
C37 C38 C36 122.1(4) . . ?
C39 C38 C36 118.1(4) . . ?
C40 C39 C38 120.4(4) . . ?
C40 C39 H39 119.8 . . ?
C38 C39 H39 119.8 . . ?
C39 C40 C41 120.3(4) . . ?
C39 C40 H40 119.8 . . ?
C41 C40 H40 119.8 . . ?
C42 C41 C40 120.6(4) . . ?
C42 C41 H41 119.7 . . ?
C40 C41 H41 119.7 . . ?
O8 C42 C41 125.7(4) . . ?
O8 C42 C37 113.7(3) . . ?
C41 C42 C37 120.6(4) . . ?
O7 C43 H43A 109.5 . . ?
O7 C43 H43B 109.5 . . ?
H43A C43 H43B 109.5 . . ?
O7 C43 H43C 109.5 . . ?
H43A C43 H43C 109.5 . . ?
H43B C43 H43C 109.5 . . ?
O8 C44 H44A 109.5 . . ?
O8 C44 H44B 109.5 . . ?
H44A C44 H44B 109.5 . . ?
O8 C44 H44C 109.5 . . ?
H44A C44 H44C 109.5 . . ?
H44B C44 H44C 109.5 . . ?
O12 C45 H45A 109.5 . . ?
O12 C45 H45B 109.5 . . ?
H45A C45 H45B 109.5 . . ?
O12 C45 H45C 109.5 . . ?
H45A C45 H45C 109.5 . . ?
H45B C45 H45C 109.5 . . ?
O13 C46 H46A 109.5 . . ?
O13 C46 H46B 109.5 . . ?
H46A C46 H46B 109.5 . . ?
O13 C46 H46C 109.5 . . ?
H46A C46 H46C 109.5 . . ?
H46B C46 H46C 109.5 . . ?
O1 Dy1 O2 78.08(10) . . ?
O1 Dy1 O6 147.92(10) . . ?
O2 Dy1 O6 78.62(11) . . ?
O1 Dy1 O5 77.71(10) . . ?
O2 Dy1 O5 77.02(10) . . ?
O6 Dy1 O5 75.79(10) . . ?
O1 Dy1 N1 71.90(11) . . ?
O2 Dy1 N1 114.95(11) . . ?
O6 Dy1 N1 138.81(11) . . ?
O5 Dy1 N1 143.43(11) . . ?
O1 Dy1 N3 83.49(11) . . ?
O2 Dy1 N3 148.03(11) . . ?
O6 Dy1 N3 105.80(11) . . ?
O5 Dy1 N3 73.66(11) . . ?
N1 Dy1 N3 83.02(12) . . ?
O1 Dy1 N2 107.74(11) . . ?
O2 Dy1 N2 73.05(11) . . ?
O6 Dy1 N2 86.01(11) . . ?
O5 Dy1 N2 147.47(11) . . ?
N1 Dy1 N2 63.94(12) . . ?
N3 Dy1 N2 138.12(12) . . ?
O1 Dy1 N4 137.99(11) . . ?
O2 Dy1 N4 142.45(10) . . ?
O6 Dy1 N4 70.91(11) . . ?
O5 Dy1 N4 114.71(11) . . ?
N1 Dy1 N4 77.80(11) . . ?
N3 Dy1 N4 64.27(11) . . ?
N2 Dy1 N4 83.26(11) . . ?
C7 N1 C8 119.4(4) . . ?
C7 N1 Dy1 129.3(3) . . ?
C8 N1 Dy1 111.1(3) . . ?
C14 N2 C13 119.5(4) . . ?
C14 N2 Dy1 130.0(3) . . ?
C13 N2 Dy1 110.5(3) . . ?
C29 N3 C30 119.6(4) . . ?
C29 N3 Dy1 127.5(3) . . ?
C30 N3 Dy1 112.8(3) . . ?
C36 N4 C35 120.1(4) . . ?
C36 N4 Dy1 126.7(3) . . ?
C35 N4 Dy1 113.1(2) . . ?
O11 N5 O9 119.2(4) . . ?
O11 N5 O10 121.6(4) . . ?
O9 N5 O10 119.2(4) . . ?
O11 N5 Na1 164.9(3) . . ?
O9 N5 Na1 60.4(2) . . ?
O10 N5 Na1 61.1(2) . . ?
O11 N5 Na2 64.3(3) . 4_566 ?
O9 N5 Na2 55.1(2) . 4_566 ?
O10 N5 Na2 173.3(3) . 4_566 ?
Na1 N5 Na2 114.33(14) . 4_566 ?
O2 Na1 O1 72.27(10) . . ?
O2 Na1 O9 111.45(13) . . ?
O1 Na1 O9 111.98(13) . . ?
O2 Na1 O10 150.64(14) . . ?
O1 Na1 O10 133.35(13) . . ?
O9 Na1 O10 51.02(11) . . ?
O2 Na1 O7 106.56(11) . . ?
O1 Na1 O7 116.79(12) . . ?
O9 Na1 O7 124.87(13) . . ?
O10 Na1 O7 76.65(11) . . ?
O2 Na1 O5 66.45(10) . . ?
O1 Na1 O5 66.16(10) . . ?
O9 Na1 O5 177.41(12) . . ?
O10 Na1 O5 131.55(12) . . ?
O7 Na1 O5 57.63(9) . . ?
O2 Na1 O3 131.32(12) . . ?
O1 Na1 O3 59.11(10) . . ?
O9 Na1 O3 86.02(13) . . ?
O10 Na1 O3 75.39(11) . . ?
O7 Na1 O3 97.65(11) . . ?
O5 Na1 O3 94.33(10) . . ?
O2 Na1 O4 57.69(10) . . ?
O1 Na1 O4 129.90(11) . . ?
O9 Na1 O4 85.97(13) . . ?
O10 Na1 O4 94.87(12) . . ?
O7 Na1 O4 82.07(11) . . ?
O5 Na1 O4 93.94(11) . . ?
O3 Na1 O4 169.98(12) . . ?
O2 Na1 N5 135.59(13) . . ?
O1 Na1 N5 122.21(12) . . ?
O9 Na1 N5 25.77(11) . . ?
O10 Na1 N5 25.88(11) . . ?
O7 Na1 N5 102.22(12) . . ?
O5 Na1 N5 156.69(12) . . ?
O3 Na1 N5 75.68(11) . . ?
O4 Na1 N5 94.56(12) . . ?
O2 Na1 C24 111.47(12) . . ?
O1 Na1 C24 92.61(12) . . ?
O9 Na1 C24 135.25(13) . . ?
O10 Na1 C24 84.73(12) . . ?
O7 Na1 C24 26.65(10) . . ?
O5 Na1 C24 47.22(10) . . ?
O3 Na1 C24 75.11(11) . . ?
O4 Na1 C24 106.74(12) . . ?
N5 Na1 C24 109.48(12) . . ?
O2 Na1 C23 91.45(11) . . ?
O1 Na1 C23 69.18(11) . . ?
O9 Na1 C23 156.55(13) . . ?
O10 Na1 C23 110.02(13) . . ?
O7 Na1 C23 47.62(11) . . ?
O5 Na1 C23 25.24(9) . . ?
O3 Na1 C23 74.57(11) . . ?
O4 Na1 C23 111.67(12) . . ?
N5 Na1 C23 132.68(13) . . ?
C24 Na1 C23 26.71(11) . . ?
O6 Na2 O5 69.92(10) . . ?
O6 Na2 O9 114.78(12) . 4_565 ?
O5 Na2 O9 150.71(14) . 4_565 ?
O6 Na2 O2 69.14(10) . . ?
O5 Na2 O2 67.65(10) . . ?
O9 Na2 O2 141.64(14) 4_565 . ?
O6 Na2 O11 154.13(14) . 4_565 ?
O5 Na2 O11 114.37(12) . 4_565 ?
O9 Na2 O11 48.54(11) 4_565 4_565 ?
O2 Na2 O11 136.70(13) . 4_565 ?
O6 Na2 O8 60.48(10) . . ?
O5 Na2 O8 129.28(11) . . ?
O9 Na2 O8 67.80(11) 4_565 . ?
O2 Na2 O8 84.92(10) . . ?
O11 Na2 O8 114.77(12) 4_565 . ?
O6 Na2 O4 122.17(12) . . ?
O5 Na2 O4 104.42(11) . . ?
O9 Na2 O4 96.93(14) 4_565 . ?
O2 Na2 O4 57.01(10) . . ?
O11 Na2 O4 82.49(13) 4_565 . ?
O8 Na2 O4 93.59(11) . . ?
O6 Na2 N5 135.77(12) . 4_565 ?
O5 Na2 N5 134.31(12) . 4_565 ?
O9 Na2 N5 24.20(10) 4_565 4_565 ?
O2 Na2 N5 146.92(12) . 4_565 ?
O11 Na2 N5 24.38(10) 4_565 4_565 ?
O8 Na2 N5 91.43(11) . 4_565 ?
O4 Na2 N5 90.57(12) . 4_565 ?
O6 Na2 C15 75.62(12) . . ?
O5 Na2 C15 92.54(11) . . ?
O9 Na2 C15 116.75(14) 4_565 . ?
O2 Na2 C15 24.91(10) . . ?
O11 Na2 C15 127.80(14) 4_565 . ?
O8 Na2 C15 66.50(11) . . ?
O4 Na2 C15 46.66(11) . . ?
N5 Na2 C15 126.52(12) 4_565 . ?
C1 O1 Dy1 134.7(3) . . ?
C1 O1 Na1 128.9(3) . . ?
Dy1 O1 Na1 95.40(11) . . ?
C15 O2 Dy1 137.2(3) . . ?
C15 O2 Na1 125.7(3) . . ?
Dy1 O2 Na1 96.57(11) . . ?
C15 O2 Na2 97.1(3) . . ?
Dy1 O2 Na2 89.98(11) . . ?
Na1 O2 Na2 87.78(11) . . ?
C2 O3 C21 117.6(4) . . ?
C2 O3 Na1 116.7(2) . . ?
C21 O3 Na1 125.7(3) . . ?
C20 O4 C22 116.8(4) . . ?
C20 O4 Na2 96.4(3) . . ?
C22 O4 Na2 120.5(4) . . ?
C20 O4 Na1 110.3(3) . . ?
C22 O4 Na1 125.6(4) . . ?
Na2 O4 Na1 77.65(10) . . ?
C23 O5 Dy1 131.6(3) . . ?
C23 O5 Na2 133.4(3) . . ?
Dy1 O5 Na2 94.34(10) . . ?
C23 O5 Na1 90.8(2) . . ?
Dy1 O5 Na1 86.87(10) . . ?
Na2 O5 Na1 83.87(10) . . ?
C37 O6 Dy1 122.9(3) . . ?
C37 O6 Na2 127.8(3) . . ?
Dy1 O6 Na2 95.11(10) . . ?
C24 O7 C43 116.3(3) . . ?
C24 O7 Na1 95.4(2) . . ?
C43 O7 Na1 125.0(3) . . ?
C42 O8 C44 116.9(3) . . ?
C42 O8 Na2 118.4(3) . . ?
C44 O8 Na2 124.6(3) . . ?
N5 O9 Na2 100.7(3) . 4_566 ?
N5 O9 Na1 93.8(3) . . ?
Na2 O9 Na1 160.42(18) 4_566 . ?
N5 O10 Na1 93.1(3) . . ?
N5 O11 Na2 91.4(3) . 4_566 ?
C45 O12 H12A 109.5 . . ?
C46 O13 H13 109.5 . . ?

loop_
_geom_bond_atom_site_label_1
_geom_bond_atom_site_label_2
_geom_bond_distance
_geom_bond_site_symmetry_2
_geom_bond_publ_flag
C1 O1 1.296(5) . ?
C1 C6 1.418(6) . ?
C1 C2 1.427(6) . ?
C2 C3 1.373(6) . ?
C2 O3 1.388(6) . ?
C3 C4 1.388(7) . ?
C3 H3 0.9500 . ?
C4 C5 1.365(7) . ?
C4 H4 0.9500 . ?
C5 C6 1.420(6) . ?
C5 H5 0.9500 . ?
C6 C7 1.438(6) . ?
C7 N1 1.285(6) . ?
C7 H7 0.9500 . ?
C8 C9 1.390(6) . ?
C8 C13 1.403(7) . ?
C8 N1 1.427(5) . ?
C9 C10 1.381(7) . ?
C9 H9 0.9500 . ?
C10 C11 1.372(8) . ?
C10 H10 0.9500 . ?
C11 C12 1.392(8) . ?
C11 H11 0.9500 . ?
C12 C13 1.399(6) . ?
C12 H12 0.9500 . ?
C13 N2 1.422(6) . ?
C14 N2 1.284(6) . ?
C14 C16 1.449(6) . ?
C14 H14 0.9500 . ?
C15 O2 1.310(5) . ?
C15 C20 1.415(6) . ?
C15 C16 1.419(6) . ?
C15 Na2 3.085(5) . ?
C16 C17 1.407(6) . ?
C17 C18 1.355(7) . ?
C17 H17 0.9500 . ?
C18 C19 1.392(7) . ?
C18 H18 0.9500 . ?
C19 C20 1.379(6) . ?
C19 H19 0.9500 . ?
C20 O4 1.386(6) . ?
C21 O3 1.420(5) . ?
C21 H21A 0.9800 . ?
C21 H21B 0.9800 . ?
C21 H21C 0.9800 . ?
C22 O4 1.431(6) . ?
C22 H22A 0.9800 . ?
C22 H22B 0.9800 . ?
C22 H22C 0.9800 . ?
C23 O5 1.308(5) . ?
C23 C24 1.416(6) . ?
C23 C28 1.419(6) . ?
C23 Na1 3.067(5) . ?
C24 C25 1.368(6) . ?
C24 O7 1.380(5) . ?
C24 Na1 3.063(5) . ?
C25 C26 1.413(7) . ?
C25 H25 0.9500 . ?
C26 C27 1.357(6) . ?
C26 H26 0.9500 . ?
C27 C28 1.413(6) . ?
C27 H27 0.9500 . ?
C28 C29 1.437(6) . ?
C29 N3 1.291(5) . ?
C29 H29 0.9500 . ?
C30 C31 1.388(6) . ?
C30 C35 1.399(6) . ?
C30 N3 1.425(5) . ?
C31 C32 1.376(7) . ?
C31 H31 0.9500 . ?
C32 C33 1.382(7) . ?
C32 H32 0.9500 . ?
C33 C34 1.378(7) . ?
C33 H33 0.9500 . ?
C34 C35 1.393(6) . ?
C34 H34 0.9500 . ?
C35 N4 1.425(5) . ?
C36 N4 1.288(5) . ?
C36 C38 1.451(6) . ?
C36 H36 0.9500 . ?
C37 O6 1.320(5) . ?
C37 C38 1.410(6) . ?
C37 C42 1.417(6) . ?
C38 C39 1.412(6) . ?
C39 C40 1.360(7) . ?
C39 H39 0.9500 . ?
C40 C41 1.398(6) . ?
C40 H40 0.9500 . ?
C41 C42 1.368(6) . ?
C41 H41 0.9500 . ?
C42 O8 1.359(5) . ?
C43 O7 1.424(5) . ?
C43 H43A 0.9800 . ?
C43 H43B 0.9800 . ?
C43 H43C 0.9800 . ?
C44 O8 1.429(5) . ?
C44 H44A 0.9800 . ?
C44 H44B 0.9800 . ?
C44 H44C 0.9800 . ?
C45 O12 1.372(8) . ?
C45 H45A 0.9800 . ?
C45 H45B 0.9800 . ?
C45 H45C 0.9800 . ?
C46 O13 1.426(11) . ?
C46 H46A 0.9800 . ?
C46 H46B 0.9800 . ?
C46 H46C 0.9800 . ?
Dy1 O1 2.260(3) . ?
Dy1 O2 2.272(3) . ?
Dy1 O6 2.277(3) . ?
Dy1 O5 2.286(3) . ?
Dy1 N1 2.495(4) . ?
Dy1 N3 2.497(3) . ?
Dy1 N2 2.505(4) . ?
Dy1 N4 2.519(3) . ?
N5 O11 1.229(5) . ?
N5 O9 1.241(5) . ?
N5 O10 1.246(5) . ?
N5 Na1 2.850(4) . ?
N5 Na2 2.976(4) 4_566 ?
Na1 O2 2.393(3) . ?
Na1 O1 2.447(3) . ?
Na1 O9 2.484(4) . ?
Na1 O10 2.497(4) . ?
Na1 O7 2.607(4) . ?
Na1 O5 2.757(3) . ?
Na1 O3 2.772(4) . ?
Na1 O4 2.844(4) . ?
Na2 O6 2.436(3) . ?
Na2 O5 2.456(3) . ?
Na2 O9 2.483(4) 4_565 ?
Na2 O2 2.635(4) . ?
Na2 O11 2.681(5) 4_565 ?
Na2 O8 2.712(3) . ?
Na2 O4 2.721(4) . ?
Na2 N5 2.976(4) 4_565 ?
O9 Na2 2.483(4) 4_566 ?
O11 Na2 2.682(5) 4_566 ?
O12 H12A 0.8400 . ?
O13 H13 0.8400 . ?

loop_
_geom_hbond_atom_site_label_D
_geom_hbond_atom_site_label_H
_geom_hbond_atom_site_label_A
_geom_hbond_distance_DH
_geom_hbond_distance_HA
_geom_hbond_distance_DA
_geom_hbond_angle_DHA
_geom_hbond_site_symmetry_A
O13 H13 O12 0.84 1.83 2.651(12) 165.5 1_564
O12 H12A O6 0.84 1.99 2.799(6) 160.8 1_556
C43 H43A O10 0.98 2.64 3.182(6) 115.1 .
